data_2104283
loop_
_publ_author_name
'Bendeif, El-Eulmi'
'Lecomte, Claude'
'Dahaoui, Slimane'

_publ_section_title
;
 Following an isosymmetric phase transition by changes in bond lengths
 and anisotropic displacement parameters: the case of
 <i>meta</i>-carboxyphenylammonium phosphite
;
_journal_issue 1
_journal_name_full 'Acta Crystallographica Section B'
_journal_page_first 59
_journal_page_last 67
_journal_paper_doi 10.1107/S0108768108042298
_journal_volume 65
_journal_year 2009
_chemical_formula_iupac '(C7 H8 N O2) +,(H2 P O3) -'
_chemical_formula_moiety 'C7 H8 N O2, H2 O3 P'
_chemical_formula_structural 'C7 H10 N O5 P'
_chemical_formula_sum 'C7 H10 N O5 P'
_chemical_formula_weight 219.13
_chemical_name_common 'm-carboxyphenyl ammonium monohydrogenphosphite'
_space_group_IT_number 14
_symmetry_cell_setting monoclinic
_symmetry_space_group_name_Hall '-P 2ybc'
_symmetry_space_group_name_H-M 'P 1 21/c 1'
_cell_angle_alpha 90.00
_cell_angle_beta 104.614(7)
_cell_angle_gamma 90.00
_cell_formula_units_Z 4
_cell_length_a 13.0221(11)
_cell_length_b 11.5012(8)
_cell_length_c 6.6489(5)
_cell_measurement_reflns_used 24042
_cell_measurement_temperature 345(2)
_cell_measurement_theta_max 30.00
_cell_measurement_theta_min 3.41
_cell_volume 963.59(13)
_computing_cell_refinement 'CrysAlis RED (Oxford Diffraction, 2006)'
_computing_data_collection 'CrysAlis CCD (Oxford Diffraction, 2006)'
_computing_data_reduction 'CrysAlis RED (Oxford Diffraction, 2006)'
_computing_molecular_graphics 'ORTEPIII (Burnett,M. N & Johnson, C. K, 1996)'
_computing_publication_material 'WinGX publication routines (Farrugia, 1999)'
_computing_structure_refinement 'SHELXL-97 (Sheldrick, 1997)'
_computing_structure_solution 'SHELXS-97 (Sheldrick, 1997)'
_diffrn_ambient_temperature 345(2)
_diffrn_measured_fraction_theta_full 0.7035
_diffrn_measured_fraction_theta_max 0.999
_diffrn_measurement_device Xcalibur-Saphire2
_diffrn_measurement_method \w
_diffrn_radiation_monochromator graphite
_diffrn_radiation_source 'fine-focus sealed tube'
_diffrn_radiation_type MoK\a
_diffrn_radiation_wavelength 0.71073
_diffrn_reflns_av_R_equivalents 0.0487
_diffrn_reflns_av_sigmaI/netI 0.0225
_diffrn_reflns_limit_h_max 18
_diffrn_reflns_limit_h_min -18
_diffrn_reflns_limit_k_max 16
_diffrn_reflns_limit_k_min -16
_diffrn_reflns_limit_l_max 8
_diffrn_reflns_limit_l_min -9
_diffrn_reflns_number 24042
_diffrn_reflns_theta_max 30.00
_diffrn_reflns_theta_min 3.54
_exptl_absorpt_coefficient_mu 0.282
_exptl_absorpt_correction_T_max 0.9458
_exptl_absorpt_correction_T_min 0.8956
_exptl_absorpt_correction_type integration
_exptl_absorpt_process_details 'Absorb, (DeTitta, 1985)'
_exptl_crystal_colour brown
_exptl_crystal_density_diffrn 1.510
_exptl_crystal_density_method 'not measured'
_exptl_crystal_description plate
_exptl_crystal_F_000 456
_exptl_crystal_size_max 0.40
_exptl_crystal_size_mid 0.40
_exptl_crystal_size_min 0.20
_refine_diff_density_max 0.491
_refine_diff_density_min -0.262
_refine_ls_extinction_method none
_refine_ls_goodness_of_fit_ref 1.124
_refine_ls_hydrogen_treatment mixed
_refine_ls_matrix_type full
_refine_ls_number_parameters 167
_refine_ls_number_reflns 2815
_refine_ls_number_restraints 0
_refine_ls_restrained_S_all 1.124
_refine_ls_R_factor_all 0.0603
_refine_ls_R_factor_gt 0.0489
_refine_ls_shift/su_max 0.000
_refine_ls_shift/su_mean 0.000
_refine_ls_structure_factor_coef Fsqd
_refine_ls_weighting_details 'calc w=1/[\s^2^(Fo^2^)+(0.0944P)^2^+0.0131P] where P=(Fo^2^+2Fc^2^)/3'
_refine_ls_weighting_scheme calc
_refine_ls_wR_factor_gt 0.1462
_refine_ls_wR_factor_ref 0.1564
_reflns_number_gt 2224
_reflns_number_total 2815
_reflns_threshold_expression >2sigma(I)
_cod_data_source_file bk5076.cif
_cod_data_source_block m-CPAMP_345K
_cod_database_code 2104283

loop_
_symmetry_equiv_pos_as_xyz
'x, y, z'
'-x, y+1/2, -z+1/2'
'-x, -y, -z'
'x, -y-1/2, z-1/2'

loop_
_atom_site_type_symbol
_atom_site_label
_atom_site_fract_x
_atom_site_fract_y
_atom_site_fract_z
_atom_site_U_iso_or_equiv
_atom_site_adp_type
_atom_site_calc_flag
_atom_site_refinement_flags
_atom_site_occupancy
_atom_site_disorder_assembly
_atom_site_disorder_group
H H1 0.160(4) 0.850(3) 0.281(6) 0.137(15) Uiso d . 1 . .
H H3 -0.0607(15) 0.9954(17) 0.220(3) 0.041(5) Uiso d . 1 . .
H H5 -0.371(2) 0.888(2) 0.113(3) 0.054(6) Uiso d . 1 . .
H H6 -0.3047(16) 0.6846(17) 0.099(3) 0.042(5) Uiso d . 1 . .
H H7 -0.123(2) 0.647(2) 0.157(4) 0.063(7) Uiso d . 1 . .
H H8 -0.3064(19) 1.080(2) 0.266(4) 0.060(6) Uiso d . 1 . .
H H9 -0.290(2) 1.101(2) 0.050(4) 0.071(7) Uiso d . 1 . .
H H10 -0.207(2) 1.121(2) 0.230(4) 0.074(8) Uiso d . 1 . .
H H11 0.4476(16) 0.7730(18) 0.422(3) 0.049(5) Uiso d . 1 . .
H H12 0.508(3) 0.982(3) 0.310(5) 0.115(11) Uiso d . 1 . .
P P1 0.39507(3) 0.86539(4) 0.37837(7) 0.04097(18) Uani d . 1 . .
O O3 0.28998(9) 0.83314(13) 0.2400(2) 0.0532(3) Uani d . 1 . .
O O4 0.39668(11) 0.93119(13) 0.5722(2) 0.0614(4) Uani d . 1 . .
O O5 0.45540(13) 0.93216(17) 0.2401(2) 0.0733(5) Uani d . 1 . .
N N1 -0.25777(12) 1.07453(13) 0.1750(3) 0.0414(3) Uani d . 1 . .
O O1 0.09802(11) 0.88877(11) 0.2449(3) 0.0548(4) Uani d . 1 . .
O O2 0.06828(11) 0.69896(11) 0.2047(3) 0.0592(4) Uani d . 1 . .
C C1 0.03659(13) 0.79736(14) 0.2158(3) 0.0397(4) Uani d . 1 . .
C C2 -0.07796(12) 0.82181(14) 0.1908(2) 0.0366(3) Uani d . 1 . .
C C3 -0.11340(12) 0.93524(13) 0.1968(3) 0.0377(3) Uani d . 1 . .
C C4 -0.22054(12) 0.95509(14) 0.1677(2) 0.0373(3) Uani d . 1 . .
C C5 -0.29333(14) 0.86462(15) 0.1326(3) 0.0439(4) Uani d . 1 . .
C C6 -0.25680(14) 0.75218(16) 0.1287(3) 0.0476(4) Uani d . 1 . .
C C7 -0.14988(14) 0.73004(15) 0.1585(3) 0.0424(4) Uani d . 1 . .

loop_
_atom_site_aniso_label
_atom_site_aniso_U_11
_atom_site_aniso_U_22
_atom_site_aniso_U_33
_atom_site_aniso_U_12
_atom_site_aniso_U_13
_atom_site_aniso_U_23
P1 0.0317(2) 0.0462(3) 0.0462(3) -0.00520(14) 0.01193(19) -0.00585(16)
O3 0.0320(6) 0.0617(8) 0.0650(8) -0.0080(5) 0.0105(6) -0.0085(6)
O4 0.0602(8) 0.0785(10) 0.0553(8) -0.0317(7) 0.0329(7) -0.0195(7)
O5 0.0708(10) 0.1053(13) 0.0534(8) -0.0471(10) 0.0334(8) -0.0250(8)
N1 0.0362(7) 0.0436(8) 0.0468(8) 0.0037(6) 0.0150(6) 0.0015(6)
O1 0.0375(7) 0.0421(7) 0.0880(10) -0.0023(5) 0.0219(7) -0.0021(6)
O2 0.0426(7) 0.0411(7) 0.0931(11) 0.0056(5) 0.0160(7) -0.0048(7)
C1 0.0377(8) 0.0379(8) 0.0446(8) 0.0007(6) 0.0122(6) 0.0020(6)
C2 0.0356(7) 0.0370(7) 0.0387(7) -0.0008(6) 0.0124(6) -0.0012(6)
C3 0.0340(7) 0.0365(7) 0.0445(8) -0.0021(6) 0.0131(6) 0.0004(6)
C4 0.0340(7) 0.0412(8) 0.0386(8) -0.0001(6) 0.0127(6) 0.0006(6)
C5 0.0334(8) 0.0522(9) 0.0471(9) -0.0054(6) 0.0121(7) -0.0038(7)
C6 0.0443(9) 0.0491(9) 0.0506(9) -0.0135(7) 0.0145(7) -0.0088(7)
C7 0.0472(9) 0.0385(8) 0.0440(9) -0.0053(6) 0.0162(7) -0.0056(6)

loop_
_atom_type_symbol
_atom_type_description
_atom_type_scat_dispersion_real
_atom_type_scat_dispersion_imag
_atom_type_scat_source
C C 0.0033 0.0016 'International Tables Vol C Tables 4.2.6.8 and 6.1.1.4'
H H 0 0 'International Tables Vol C Tables 4.2.6.8 and 6.1.1.4'
N N 0.0061 0.0033 'International Tables Vol C Tables 4.2.6.8 and 6.1.1.4'
O O 0.0106 0.006 'International Tables Vol C Tables 4.2.6.8 and 6.1.1.4'
P P 0.1023 0.0942 'International Tables Vol C Tables 4.2.6.8 and 6.1.1.4'

loop_
_geom_angle_atom_site_label_1
_geom_angle_atom_site_label_2
_geom_angle_atom_site_label_3
_geom_angle_site_symmetry_1
_geom_angle_site_symmetry_3
_geom_angle
_geom_angle_publ_flag
O3 P1 O4 . . 118.07(8) ?
O3 P1 O5 . . 106.28(9) ?
O4 P1 O5 . . 111.19(8) ?
O4 P1 H11 . . 110.0(9) ?
O3 P1 H11 . . 107.1(9) ?
O5 P1 H11 . . 103.1(9) ?
P1 O5 H12 . . 116(2) ?
C4 N1 H8 . . 110.5(14) ?
C4 N1 H9 . . 112.2(16) ?
C4 N1 H10 . . 112.1(18) ?
H8 N1 H9 . . 110(2) ?
H8 N1 H10 . . 104(2) ?
H10 N1 H9 . . 108(2) ?
C1 O1 H1 . . 97(3) ?
O2 C1 O1 . . 123.72(16) ?
O2 C1 C2 . . 121.14(14) ?
O1 C1 C2 . . 115.12(14) ?
C3 C2 C7 . . 120.12(15) ?
C3 C2 C1 . . 120.44(14) ?
C7 C2 C1 . . 119.44(14) ?
C4 C3 C2 . . 118.94(14) ?
C4 C3 H3 . . 124.1(11) ?
C2 C3 H3 . . 116.9(11) ?
C3 C4 C5 . . 121.59(15) ?
C3 C4 N1 . . 118.92(14) ?
C5 C4 N1 . . 119.49(14) ?
C6 C5 C4 . . 118.80(15) ?
C6 C5 H5 . . 125.5(13) ?
C4 C5 H5 . . 115.7(13) ?
C7 C6 C5 . . 120.69(15) ?
C7 C6 H6 . . 116.6(11) ?
C5 C6 H6 . . 122.7(11) ?
C6 C7 C2 . . 119.85(16) ?
C6 C7 H7 . . 120.8(14) ?
C2 C7 H7 . . 119.3(14) ?

loop_
_geom_bond_atom_site_label_1
_geom_bond_atom_site_label_2
_geom_bond_site_symmetry_2
_geom_bond_distance
_geom_bond_publ_flag
P1 O3 . 1.4904(13) ?
P1 O4 . 1.4898(14) ?
P1 O5 . 1.5543(15) ?
P1 H11 . 1.26(2) ?
O5 H12 . 0.93(4) ?
N1 C4 . 1.462(2) ?
N1 H8 . 0.98(3) ?
N1 H9 . 0.89(3) ?
N1 H10 . 0.86(3) ?
O1 C1 . 1.306(2) ?
O1 H1 . 0.90(4) ?
O2 C1 . 1.213(2) ?
C1 C2 . 1.486(2) ?
C2 C3 . 1.388(2) ?
C2 C7 . 1.391(2) ?
C3 C4 . 1.378(2) ?
C3 H3 . 0.959(19) ?
C4 C5 . 1.387(2) ?
C5 C6 . 1.380(3) ?
C5 H5 . 1.02(2) ?
C6 C7 . 1.380(2) ?
C6 H6 . 0.985(19) ?
C7 H7 . 1.02(2) ?

loop_
_geom_hbond_atom_site_label_D
_geom_hbond_atom_site_label_H
_geom_hbond_atom_site_label_A
_geom_hbond_site_symmetry_A
_geom_hbond_distance_DH
_geom_hbond_distance_HA
_geom_hbond_distance_DA
_geom_hbond_angle_DHA
O(5) H(12) O(4) 3_676 0.92(4) 1.63(4) 2.555(2) 178(3)
O(1) H(1) O(3) 1_555 0.90(5) 1.79(5) 2.588(2) 146(4)
N(1) H(8) O(4) 3_576 0.98(3) 1.79(3) 2.764(2) 172(2)
N(1) H(10) O(2) 2_555 0.86(2) 1.96(3) 2.789(2) 161(2)
N(1) H(9) O(3) 3_575 0.89(3) 2.07(3) 2.887(2) 153(2)

loop_
_geom_torsion_atom_site_label_1
_geom_torsion_atom_site_label_2
_geom_torsion_atom_site_label_3
_geom_torsion_atom_site_label_4
_geom_torsion_site_symmetry_1
_geom_torsion_site_symmetry_2
_geom_torsion_site_symmetry_3
_geom_torsion_site_symmetry_4
_geom_torsion
_geom_torsion_publ_flag
C7 C2 C1 O2 . . . . 1.4(3) y
C7 C2 C1 O1 . . . . 179.87(15) y
C3 C2 C1 O2 . . . . -177.80(16) y
C3 C2 C1 O1 . . . . 0.7(2) y
C7 C2 C3 C4 . . . . -0.9(2) ?
C1 C2 C3 C4 . . . . 178.33(15) ?
C3 C2 C7 C6 . . . . 1.2(2) ?
C1 C2 C7 C6 . . . . -177.98(16) ?
C2 C3 C4 C5 . . . . 0.0(2) ?
C2 C3 C4 N1 . . . . 179.76(14) ?
C6 C5 C4 C3 . . . . 0.5(3) ?
C6 C5 C4 N1 . . . . -179.23(16) ?
C2 C7 C6 C5 . . . . -0.7(3) ?
C4 C5 C6 C7 . . . . -0.2(3) ?

loop_
_cod_related_entry_id
_cod_related_entry_database
_cod_related_entry_code
1 ChemSpider 21140085
